data_4074134
loop_
_publ_author_name
'Kawano, Yasuro'
'Hashiva, Masahiro'
'Shimoi, Mamoru'

_publ_section_title
;
 Syntheses and Reactivity of Cationic Borane&#x2212;Ruthenium Complexes
 [(\h5-C5R5)Ru(PMe3)2(\h1-BH3&#x00B7;EMe3)][BArf4] (R = H, Me; E = N, P;
 BArf4= [B{3,5-C6H3(CF3)2}4])
;
_journal_issue 18
_journal_name_full Organometallics
_journal_page_first 4420
_journal_paper_doi 10.1021/om0604324
_journal_volume 25
_journal_year 2006
_chemical_formula_moiety 'C32 H12 B F24, C19 H45 B P3 Ru'
_chemical_formula_sum 'C51 H57 B2 F24 P3 Ru'
_chemical_formula_weight 1341.57
_chemical_name_systematic
; 
 ? 
;
_space_group_IT_number 14
_symmetry_cell_setting monoclinic
_symmetry_space_group_name_Hall '-P 2ybc'
_symmetry_space_group_name_H-M 'P 1 21/c 1'
_atom_sites_solution_hydrogens geom
_atom_sites_solution_primary direct
_atom_sites_solution_secondary difmap
_audit_creation_method SHELXL-97
_cell_angle_alpha 90.00
_cell_angle_beta 100.204(7)
_cell_angle_gamma 90.00
_cell_formula_units_Z 4
_cell_length_a 12.668(3)
_cell_length_b 12.786(3)
_cell_length_c 37.507(6)
_cell_measurement_temperature 153(2)
_cell_volume 5979(2)
_computing_cell_refinement 'CrystalClear (Rigaku Corp., 2000)'
_computing_data_collection 'CrystalClear (Rigaku Corp., 2000)'
_computing_data_reduction 'CrystalClear (Rigaku Corp., 2000)'
_computing_molecular_graphics 'Ortep-3 for Windows (Farrugia, 1997)'
_computing_structure_refinement 'SHELXL-97 (Sheldrick, 1997)'
_computing_structure_solution 'SHELXS-97 (Sheldrick, 1990)'
_diffrn_ambient_temperature 153(2)
_diffrn_detector_area_resol_mean 10.0000
_diffrn_measured_fraction_theta_full 0.992
_diffrn_measured_fraction_theta_max 0.992
_diffrn_measurement_method dtprofit.ref
_diffrn_radiation_monochromator graphite
_diffrn_radiation_source 'fine-focus sealed tube'
_diffrn_radiation_type MoK\a
_diffrn_radiation_wavelength 0.71075
_diffrn_reflns_av_R_equivalents 0.0000
_diffrn_reflns_av_sigmaI/netI 0.0553
_diffrn_reflns_limit_h_max 16
_diffrn_reflns_limit_h_min 0
_diffrn_reflns_limit_k_max 16
_diffrn_reflns_limit_k_min 0
_diffrn_reflns_limit_l_max 47
_diffrn_reflns_limit_l_min -48
_diffrn_reflns_number 13612
_diffrn_reflns_theta_full 27.49
_diffrn_reflns_theta_max 27.49
_diffrn_reflns_theta_min 3.19
_exptl_absorpt_coefficient_mu 0.451
_exptl_absorpt_correction_T_max 0.8956
_exptl_absorpt_correction_T_min 0.8402
_exptl_absorpt_correction_type multi-scan
_exptl_crystal_colour yellow-orange
_exptl_crystal_density_diffrn 1.490
_exptl_crystal_density_meas ?
_exptl_crystal_density_method 'not measured'
_exptl_crystal_description block
_exptl_crystal_F_000 2712
_exptl_crystal_size_max 0.40
_exptl_crystal_size_mid 0.30
_exptl_crystal_size_min 0.25
_refine_diff_density_max 0.970
_refine_diff_density_min -1.128
_refine_diff_density_rms 0.083
_refine_ls_extinction_method none
_refine_ls_goodness_of_fit_ref 1.029
_refine_ls_hydrogen_treatment mixed
_refine_ls_matrix_type full
_refine_ls_number_parameters 868
_refine_ls_number_reflns 13612
_refine_ls_number_restraints 0
_refine_ls_restrained_S_all 1.029
_refine_ls_R_factor_all 0.1036
_refine_ls_R_factor_gt 0.0619
_refine_ls_shift/su_max 0.001
_refine_ls_shift/su_mean 0.000
_refine_ls_structure_factor_coef Fsqd
_refine_ls_weighting_details 'calc w=1/[\s^2^(Fo^2^)+(0.0918P)^2^+4.2445P] where P=(Fo^2^+2Fc^2^)/3'
_refine_ls_weighting_scheme calc
_refine_ls_wR_factor_gt 0.1547
_refine_ls_wR_factor_ref 0.1795
_reflns_number_gt 8687
_reflns_number_total 13612
_reflns_threshold_expression >2sigma(I)
_cod_data_source_file om0604324si20060706_100701.cif
_cod_data_source_block compound4b
_cod_depositor_comments
;
The following automatic conversions were performed:

'_exptl_absorpt_correction_type' value 'Multi-scan' changed to
'multi-scan' according to
/home/saulius/struct/CIF-dictionaries/cif_core.dic dictionary named
'cif_core.dic' version 2.4.1 from 2010-06-29.

Automatic conversion script
Id: cif_fix_values 1715 2011-07-08 13:25:40Z adriana 

The following automatic conversions were performed:

'_exptl_crystal_density_meas' value 'not measured' was changed to '?'
- the value is perceived as not measured.

Automatic conversion script
Id: cif_fix_values 3008 2015-01-20 13:52:24Z robertas 
;
_cod_original_sg_symbol_H-M 'P 21/c'
_cod_database_code 4074134

loop_
_symmetry_equiv_pos_as_xyz
'x, y, z'
'-x, y+1/2, -z+1/2'
'-x, -y, -z'
'x, -y-1/2, z-1/2'

loop_
_atom_site_label
_atom_site_type_symbol
_atom_site_fract_x
_atom_site_fract_y
_atom_site_fract_z
_atom_site_U_iso_or_equiv
_atom_site_adp_type
_atom_site_occupancy
_atom_site_symmetry_multiplicity
_atom_site_calc_flag
_atom_site_refinement_flags
_atom_site_disorder_assembly
_atom_site_disorder_group
Ru Ru 0.70208(3) 0.45520(3) 0.635002(9) 0.04416(11) Uani 1 1 d . . .
P1 P 0.69328(15) 0.38436(16) 0.69097(4) 0.0911(6) Uani 1 1 d . . .
P2 P 0.82055(12) 0.33520(13) 0.62054(7) 0.0978(7) Uani 1 1 d . . .
P3 P 0.45398(9) 0.25696(10) 0.58489(3) 0.0515(3) Uani 1 1 d . . .
C1 C 0.8006(4) 0.5988(4) 0.64089(17) 0.0658(13) Uani 1 1 d . . .
C2 C 0.7644(5) 0.5826(4) 0.60362(18) 0.0724(16) Uani 1 1 d . . .
C3 C 0.6515(4) 0.5873(4) 0.59651(14) 0.0610(12) Uani 1 1 d . . .
C4 C 0.6157(4) 0.6098(4) 0.63011(14) 0.0554(11) Uani 1 1 d . . .
C5 C 0.7085(4) 0.6200(4) 0.65655(14) 0.0608(12) Uani 1 1 d . . .
C6 C 0.9146(5) 0.6192(5) 0.6583(2) 0.108(3) Uani 1 1 d . . .
H6A H 0.9628 0.5817 0.6450 0.162 Uiso 1 1 calc R . .
H6B H 0.9263 0.5948 0.6834 0.162 Uiso 1 1 calc R . .
H6C H 0.9292 0.6944 0.6578 0.162 Uiso 1 1 calc R . .
C7 C 0.8328(7) 0.5811(7) 0.5741(3) 0.139(4) Uani 1 1 d . . .
H7A H 0.8599 0.6517 0.5710 0.208 Uiso 1 1 calc R . .
H7B H 0.7893 0.5574 0.5513 0.208 Uiso 1 1 calc R . .
H7C H 0.8934 0.5333 0.5811 0.208 Uiso 1 1 calc R . .
C8 C 0.5785(6) 0.5847(6) 0.56018(16) 0.100(2) Uani 1 1 d . . .
H8A H 0.5673 0.6561 0.5507 0.150 Uiso 1 1 calc R . .
H8B H 0.5093 0.5542 0.5628 0.150 Uiso 1 1 calc R . .
H8C H 0.6112 0.5423 0.5433 0.150 Uiso 1 1 calc R . .
C9 C 0.5035(4) 0.6408(5) 0.63394(19) 0.0811(17) Uani 1 1 d . . .
H9A H 0.4897 0.6185 0.6577 0.122 Uiso 1 1 calc R . .
H9B H 0.4519 0.6073 0.6148 0.122 Uiso 1 1 calc R . .
H9C H 0.4960 0.7170 0.6318 0.122 Uiso 1 1 calc R . .
C10 C 0.7160(6) 0.6666(6) 0.69375(17) 0.095(2) Uani 1 1 d . . .
H10A H 0.7333 0.7411 0.6929 0.143 Uiso 1 1 calc R . .
H10B H 0.7725 0.6308 0.7106 0.143 Uiso 1 1 calc R . .
H10C H 0.6472 0.6581 0.7019 0.143 Uiso 1 1 calc R . .
C11 C 0.5901(8) 0.4422(8) 0.71349(19) 0.142(4) Uani 1 1 d . . .
H11A H 0.6018 0.4199 0.7389 0.213 Uiso 1 1 calc R . .
H11B H 0.5191 0.4190 0.7013 0.213 Uiso 1 1 calc R . .
H11C H 0.5943 0.5186 0.7123 0.213 Uiso 1 1 calc R . .
C12 C 0.8105(9) 0.4008(11) 0.7258(2) 0.205(7) Uani 1 1 d . . .
H12A H 0.8327 0.4743 0.7269 0.307 Uiso 1 1 calc R . .
H12B H 0.8690 0.3571 0.7202 0.307 Uiso 1 1 calc R . .
H12C H 0.7934 0.3799 0.7493 0.307 Uiso 1 1 calc R . .
C13 C 0.6606(7) 0.2468(7) 0.6962(3) 0.137(4) Uani 1 1 d . . .
H13A H 0.7193 0.2030 0.6908 0.205 Uiso 1 1 calc R . .
H13B H 0.5944 0.2295 0.6795 0.205 Uiso 1 1 calc R . .
H13C H 0.6506 0.2340 0.7211 0.205 Uiso 1 1 calc R . .
C14 C 0.9620(5) 0.3622(6) 0.6304(3) 0.143(4) Uani 1 1 d . . .
H14A H 0.9846 0.3715 0.6566 0.214 Uiso 1 1 calc R . .
H14B H 0.9770 0.4262 0.6178 0.214 Uiso 1 1 calc R . .
H14C H 1.0014 0.3036 0.6221 0.214 Uiso 1 1 calc R . .
C15 C 0.8224(7) 0.1992(6) 0.6354(3) 0.154(4) Uani 1 1 d . . .
H15A H 0.8710 0.1588 0.6231 0.231 Uiso 1 1 calc R . .
H15B H 0.7499 0.1700 0.6295 0.231 Uiso 1 1 calc R . .
H15C H 0.8473 0.1958 0.6617 0.231 Uiso 1 1 calc R . .
C16 C 0.8014(8) 0.3133(9) 0.5710(3) 0.169(5) Uani 1 1 d . . .
H16A H 0.8486 0.2565 0.5658 0.254 Uiso 1 1 calc R . .
H16B H 0.8190 0.3774 0.5590 0.254 Uiso 1 1 calc R . .
H16C H 0.7266 0.2942 0.5619 0.254 Uiso 1 1 calc R . .
C17 C 0.5128(7) 0.1309(6) 0.5941(3) 0.142(4) Uani 1 1 d . . .
H17A H 0.4758 0.0803 0.5766 0.213 Uiso 1 1 calc R . .
H17B H 0.5059 0.1094 0.6187 0.213 Uiso 1 1 calc R . .
H17C H 0.5888 0.1339 0.5921 0.213 Uiso 1 1 calc R . .
C18 C 0.4505(8) 0.2802(8) 0.53841(17) 0.138(4) Uani 1 1 d . . .
H18A H 0.5239 0.2839 0.5336 0.206 Uiso 1 1 calc R . .
H18B H 0.4135 0.3464 0.5315 0.206 Uiso 1 1 calc R . .
H18C H 0.4120 0.2230 0.5243 0.206 Uiso 1 1 calc R . .
C19 C 0.3184(5) 0.2367(6) 0.59009(19) 0.092(2) Uani 1 1 d . . .
H19A H 0.2771 0.3008 0.5835 0.137 Uiso 1 1 calc R . .
H19B H 0.3162 0.2189 0.6154 0.137 Uiso 1 1 calc R . .
H19C H 0.2874 0.1794 0.5743 0.137 Uiso 1 1 calc R . .
C20 C 0.0195(3) 0.9188(3) 0.63211(9) 0.0294(7) Uani 1 1 d . . .
C21 C -0.0742(3) 0.9024(3) 0.60647(9) 0.0328(7) Uani 1 1 d . . .
H21A H -0.0682 0.8911 0.5819 0.039 Uiso 1 1 calc R . .
C22 C -0.1752(3) 0.9021(3) 0.61602(9) 0.0354(8) Uani 1 1 d . . .
C23 C -0.1883(3) 0.9174(3) 0.65149(9) 0.0378(8) Uani 1 1 d . . .
H23A H -0.2575 0.9172 0.6579 0.045 Uiso 1 1 calc R . .
C24 C -0.0974(3) 0.9330(3) 0.67711(10) 0.0413(9) Uani 1 1 d . A .
C25 C 0.0046(3) 0.9338(3) 0.66788(9) 0.0373(8) Uani 1 1 d . . .
H25A H 0.0654 0.9449 0.6863 0.045 Uiso 1 1 calc R . .
C26 C -0.2731(3) 0.8896(4) 0.58732(10) 0.0433(9) Uani 1 1 d . . .
C27 C -0.1070(3) 0.9498(5) 0.71607(12) 0.0625(14) Uani 1 1 d . . .
C28 C 0.1632(3) 0.7826(3) 0.62356(9) 0.0332(7) Uani 1 1 d . . .
C29 C 0.1492(3) 0.7179(3) 0.59274(10) 0.0369(8) Uani 1 1 d . . .
H29A H 0.1262 0.7485 0.5696 0.044 Uiso 1 1 calc R . .
C30 C 0.1679(3) 0.6106(3) 0.59502(11) 0.0442(9) Uani 1 1 d . B .
C31 C 0.2000(4) 0.5625(3) 0.62819(12) 0.0502(10) Uani 1 1 d . . .
H31A H 0.2143 0.4896 0.6298 0.060 Uiso 1 1 calc R . .
C32 C 0.2105(4) 0.6244(3) 0.65907(11) 0.0494(10) Uani 1 1 d . C .
C33 C 0.1923(3) 0.7306(3) 0.65643(10) 0.0409(8) Uani 1 1 d . . .
H33A H 0.2000 0.7704 0.6781 0.049 Uiso 1 1 calc R . .
C34 C 0.1570(5) 0.5473(4) 0.56118(15) 0.0656(13) Uani 1 1 d . . .
C35 C 0.2408(6) 0.5735(5) 0.69529(16) 0.0825(19) Uani 1 1 d . . .
C36 C 0.2278(3) 0.9723(3) 0.65093(9) 0.0310(7) Uani 1 1 d . . .
C37 C 0.3330(3) 0.9356(3) 0.66268(10) 0.0386(8) Uani 1 1 d . . .
H37A H 0.3530 0.8692 0.6546 0.046 Uiso 1 1 calc R . .
C38 C 0.4078(3) 0.9939(4) 0.68570(11) 0.0458(9) Uani 1 1 d . . .
C39 C 0.3842(3) 1.0913(4) 0.69828(11) 0.0478(10) Uani 1 1 d . . .
H39A H 0.4361 1.1302 0.7143 0.057 Uiso 1 1 calc R . .
C40 C 0.2820(3) 1.1295(3) 0.68647(10) 0.0419(8) Uani 1 1 d . . .
C41 C 0.2063(3) 1.0711(3) 0.66320(10) 0.0373(8) Uani 1 1 d . . .
H41A H 0.1370 1.1002 0.6554 0.045 Uiso 1 1 calc R . .
C42 C 0.5186(4) 0.9509(6) 0.69647(15) 0.0720(16) Uani 1 1 d . . .
C43 C 0.2510(5) 1.2349(4) 0.69807(13) 0.0629(13) Uani 1 1 d . . .
C44 C 0.1510(3) 0.9575(3) 0.58277(9) 0.0318(7) Uani 1 1 d . . .
C45 C 0.0879(3) 1.0377(3) 0.56514(9) 0.0320(7) Uani 1 1 d . . .
H45A H 0.0294 1.0630 0.5754 0.038 Uiso 1 1 calc R . .
C46 C 0.1075(3) 1.0825(3) 0.53296(9) 0.0367(8) Uani 1 1 d . D .
C47 C 0.1914(3) 1.0470(3) 0.51693(10) 0.0419(8) Uani 1 1 d . . .
H47A H 0.2039 1.0758 0.4947 0.050 Uiso 1 1 calc R . .
C48 C 0.2568(3) 0.9682(4) 0.53421(10) 0.0423(9) Uani 1 1 d . . .
C49 C 0.2378(3) 0.9251(3) 0.56649(9) 0.0359(8) Uani 1 1 d . . .
H49A H 0.2846 0.8723 0.5780 0.043 Uiso 1 1 calc R . .
C50 C 0.0406(4) 1.1721(3) 0.51666(10) 0.0448(9) Uani 1 1 d . . .
C51 C 0.3479(4) 0.9290(5) 0.51763(12) 0.0618(14) Uani 1 1 d . . .
B1 B 0.5146(5) 0.3659(6) 0.61773(17) 0.0631(15) Uani 1 1 d . . .
HB3 H 0.489(5) 0.341(5) 0.6464(16) 0.10(2) Uiso 1 1 d . . .
HB1 H 0.610(3) 0.356(3) 0.6119(9) 0.036(10) Uiso 1 1 d . . .
HB2 H 0.466(5) 0.446(5) 0.6036(16) 0.092(19) Uiso 1 1 d . . .
B2 B 0.1395(3) 0.9075(3) 0.62206(10) 0.0297(7) Uani 1 1 d . . .
F1A F -0.0747(15) 0.8656(13) 0.7361(4) 0.107(6) Uani 0.59(4) 1 d P A 1
F2A F -0.0452(8) 1.0233(16) 0.7323(4) 0.075(4) Uani 0.59(4) 1 d P A 1
F3A F -0.2070(10) 0.975(3) 0.7184(5) 0.150(8) Uani 0.59(4) 1 d P A 1
F1B F -0.0500(18) 0.884(3) 0.7378(5) 0.118(11) Uani 0.41(4) 1 d P A 2
F2B F -0.071(4) 1.044(3) 0.7263(9) 0.145(11) Uani 0.41(4) 1 d P A 2
F3B F -0.1997(13) 0.9341(17) 0.7248(4) 0.071(5) Uani 0.41(4) 1 d P A 2
F4 F -0.3570(2) 0.8519(3) 0.59991(7) 0.0768(10) Uani 1 1 d . . .
F5 F -0.3026(3) 0.9806(3) 0.57169(9) 0.0861(11) Uani 1 1 d . . .
F6 F -0.2582(2) 0.8276(2) 0.56021(6) 0.0596(7) Uani 1 1 d . . .
F7A F 0.0780(12) 0.5762(13) 0.5368(4) 0.107(5) Uani 0.68(3) 1 d P B 1
F8A F 0.2423(11) 0.5458(15) 0.5465(5) 0.134(7) Uani 0.68(3) 1 d P B 1
F9A F 0.1341(19) 0.4499(7) 0.5653(3) 0.144(7) Uani 0.68(3) 1 d P B 1
F7B F 0.132(5) 0.6016(18) 0.5299(5) 0.138(17) Uani 0.32(3) 1 d P B 2
F8B F 0.245(2) 0.503(4) 0.5589(7) 0.143(15) Uani 0.32(3) 1 d P B 2
F9B F 0.092(3) 0.474(3) 0.5606(12) 0.18(2) Uani 0.32(3) 1 d P B 2
F10A F 0.2503(16) 0.6336(7) 0.7215(3) 0.154(8) Uani 0.684(10) 1 d P C 1
F11A F 0.1644(5) 0.5005(4) 0.69972(13) 0.0729(18) Uani 0.684(10) 1 d P C 1
F12A F 0.3268(6) 0.5148(8) 0.6961(3) 0.110(4) Uani 0.684(10) 1 d P C 1
F10B F 0.3539(14) 0.6309(14) 0.7134(3) 0.101(6) Uani 0.316(10) 1 d P C 2
F11B F 0.203(2) 0.624(2) 0.7225(7) 0.121(11) Uani 0.316(10) 1 d P C 2
F12B F 0.280(3) 0.4911(12) 0.7017(6) 0.20(2) Uani 0.316(10) 1 d P C 2
F13 F 0.5167(3) 0.8526(4) 0.70886(13) 0.1184(16) Uani 1 1 d . . .
F14 F 0.5692(3) 0.9438(6) 0.66968(11) 0.176(3) Uani 1 1 d . . .
F15 F 0.5776(2) 1.0012(4) 0.72349(11) 0.1076(14) Uani 1 1 d . . .
F16 F 0.3233(3) 1.2794(3) 0.72238(10) 0.1056(14) Uani 1 1 d . . .
F17 F 0.2243(4) 1.2996(3) 0.67044(10) 0.1080(14) Uani 1 1 d . . .
F18 F 0.1642(4) 1.2315(3) 0.71320(13) 0.1251(17) Uani 1 1 d . . .
F19 F 0.4249(3) 0.8862(4) 0.54120(9) 0.1051(15) Uani 1 1 d . . .
F20 F 0.3171(3) 0.8669(4) 0.49060(10) 0.1050(14) Uani 1 1 d . . .
F21 F 0.3969(2) 1.0071(3) 0.50303(9) 0.0911(11) Uani 1 1 d . . .
F22A F 0.0577(7) 1.2569(5) 0.53554(18) 0.073(2) Uani 0.78(2) 1 d P D 1
F23A F 0.0545(10) 1.1926(7) 0.4835(2) 0.099(3) Uani 0.78(2) 1 d P D 1
F24A F -0.0648(6) 1.1564(7) 0.5145(2) 0.071(2) Uani 0.78(2) 1 d P D 1
F22B F 0.107(4) 1.260(2) 0.5223(18) 0.16(2) Uani 0.22(2) 1 d P D 2
F23B F 0.021(3) 1.177(2) 0.4807(6) 0.103(13) Uani 0.22(2) 1 d P D 2
F24B F -0.046(4) 1.180(4) 0.5267(15) 0.15(2) Uani 0.22(2) 1 d P D 2

loop_
_atom_site_aniso_label
_atom_site_aniso_U_11
_atom_site_aniso_U_22
_atom_site_aniso_U_33
_atom_site_aniso_U_23
_atom_site_aniso_U_13
_atom_site_aniso_U_12
Ru 0.03577(17) 0.03732(19) 0.0583(2) 0.00130(15) 0.00540(12) -0.00541(14)
P1 0.0933(12) 0.1002(14) 0.0661(8) 0.0290(8) -0.0232(8) -0.0476(10)
P2 0.0459(8) 0.0440(9) 0.204(2) -0.0189(11) 0.0229(10) 0.0031(6)
P3 0.0474(6) 0.0470(7) 0.0576(6) -0.0097(5) 0.0024(5) -0.0060(5)
C1 0.048(3) 0.041(3) 0.107(4) 0.002(3) 0.008(3) -0.002(2)
C2 0.075(4) 0.046(3) 0.108(4) 0.020(3) 0.047(3) 0.004(3)
C3 0.072(3) 0.044(3) 0.067(3) 0.010(2) 0.012(2) 0.006(2)
C4 0.043(2) 0.041(3) 0.085(3) -0.006(2) 0.017(2) 0.0019(19)
C5 0.057(3) 0.044(3) 0.082(3) -0.012(2) 0.014(2) -0.003(2)
C6 0.052(3) 0.061(4) 0.204(8) -0.009(5) 0.003(4) -0.018(3)
C7 0.150(7) 0.111(6) 0.191(9) 0.059(6) 0.127(7) 0.036(6)
C8 0.136(6) 0.085(5) 0.069(4) 0.014(3) -0.007(4) 0.019(5)
C9 0.052(3) 0.068(4) 0.127(5) 0.001(3) 0.028(3) 0.013(3)
C10 0.115(6) 0.080(5) 0.087(4) -0.032(3) 0.007(4) -0.011(4)
C11 0.214(10) 0.161(9) 0.070(4) -0.024(5) 0.081(5) -0.079(8)
C12 0.183(10) 0.266(15) 0.121(7) 0.098(8) -0.094(7) -0.128(10)
C13 0.133(7) 0.106(7) 0.161(8) 0.073(6) -0.002(6) -0.037(6)
C14 0.043(3) 0.081(5) 0.308(13) 0.001(7) 0.041(5) 0.009(3)
C15 0.121(7) 0.041(4) 0.308(14) 0.018(6) 0.057(8) 0.016(4)
C16 0.140(8) 0.171(11) 0.214(10) -0.104(9) 0.080(7) 0.020(7)
C17 0.118(6) 0.051(4) 0.224(10) -0.032(5) -0.060(6) 0.021(4)
C18 0.189(9) 0.168(9) 0.060(4) -0.024(5) 0.031(5) -0.062(8)
C19 0.059(3) 0.104(6) 0.112(5) -0.032(4) 0.015(3) -0.023(3)
C20 0.0276(16) 0.0274(17) 0.0340(16) -0.0005(13) 0.0083(12) -0.0022(13)
C21 0.0340(18) 0.0322(19) 0.0338(17) 0.0009(13) 0.0104(13) -0.0016(14)
C22 0.0338(18) 0.033(2) 0.0383(18) 0.0014(14) 0.0042(13) -0.0002(15)
C23 0.0302(18) 0.048(2) 0.0366(18) -0.0006(15) 0.0113(13) 0.0010(16)
C24 0.0361(19) 0.056(3) 0.0345(18) -0.0021(16) 0.0121(14) 0.0036(17)
C25 0.0302(17) 0.046(2) 0.0359(18) -0.0008(15) 0.0058(13) 0.0012(15)
C26 0.0325(19) 0.054(3) 0.042(2) 0.0019(17) 0.0031(14) -0.0005(17)
C27 0.037(2) 0.111(5) 0.042(2) -0.011(3) 0.0118(17) -0.009(3)
C28 0.0286(17) 0.0307(19) 0.0415(18) 0.0005(14) 0.0094(13) -0.0010(14)
C29 0.0332(18) 0.033(2) 0.0430(19) -0.0053(15) 0.0034(14) 0.0001(15)
C30 0.045(2) 0.030(2) 0.058(2) -0.0095(17) 0.0103(17) 0.0013(16)
C31 0.055(3) 0.029(2) 0.068(3) 0.0026(18) 0.013(2) 0.0010(18)
C32 0.059(3) 0.034(2) 0.055(2) 0.0073(18) 0.0087(19) 0.0012(19)
C33 0.045(2) 0.035(2) 0.043(2) 0.0013(15) 0.0072(15) 0.0030(17)
C34 0.081(4) 0.043(3) 0.072(3) -0.019(2) 0.009(3) 0.003(3)
C35 0.122(6) 0.051(4) 0.068(4) 0.015(3) 0.001(3) 0.014(4)
C36 0.0320(16) 0.030(2) 0.0319(16) 0.0023(13) 0.0084(12) -0.0011(14)
C37 0.0327(18) 0.043(2) 0.0414(19) -0.0030(15) 0.0088(14) 0.0017(15)
C38 0.0314(19) 0.058(3) 0.047(2) -0.0069(18) 0.0053(15) -0.0030(18)
C39 0.043(2) 0.052(3) 0.048(2) -0.0097(18) 0.0067(16) -0.0153(19)
C40 0.054(2) 0.033(2) 0.0388(19) -0.0048(15) 0.0078(15) -0.0064(17)
C41 0.0358(19) 0.030(2) 0.0454(19) -0.0003(14) 0.0056(14) -0.0009(15)
C42 0.038(2) 0.098(5) 0.074(3) -0.022(3) -0.006(2) 0.015(3)
C43 0.085(4) 0.040(3) 0.060(3) -0.015(2) 0.003(2) -0.004(2)
C44 0.0282(16) 0.0326(18) 0.0354(16) -0.0051(14) 0.0080(12) -0.0041(14)
C45 0.0291(16) 0.0318(19) 0.0362(17) -0.0035(14) 0.0087(12) -0.0031(14)
C46 0.041(2) 0.0320(19) 0.0365(18) -0.0034(14) 0.0056(14) -0.0051(16)
C47 0.044(2) 0.047(2) 0.0361(18) 0.0001(16) 0.0103(14) -0.0080(18)
C48 0.0369(19) 0.055(3) 0.0369(19) -0.0051(16) 0.0112(14) -0.0003(17)
C49 0.0310(18) 0.042(2) 0.0353(18) -0.0042(14) 0.0070(13) 0.0002(15)
C50 0.054(2) 0.036(2) 0.043(2) 0.0002(16) 0.0051(17) -0.0046(18)
C51 0.050(3) 0.097(4) 0.042(2) -0.002(2) 0.0175(18) 0.009(3)
B1 0.048(3) 0.068(4) 0.072(3) -0.018(3) 0.008(2) -0.017(3)
B2 0.0273(18) 0.031(2) 0.0322(18) -0.0024(14) 0.0082(13) -0.0031(15)
F1A 0.151(13) 0.127(9) 0.043(5) 0.015(5) 0.018(6) -0.065(10)
F2A 0.059(6) 0.122(11) 0.048(4) -0.030(4) 0.017(3) -0.017(4)
F3A 0.041(5) 0.37(2) 0.041(5) -0.035(10) 0.012(3) 0.054(10)
F1B 0.056(8) 0.26(3) 0.037(6) 0.023(11) 0.011(4) 0.046(11)
F2B 0.26(3) 0.120(17) 0.074(12) -0.057(12) 0.080(15) -0.08(2)
F3B 0.041(7) 0.143(12) 0.033(5) -0.014(5) 0.013(4) -0.034(8)
F4 0.0381(14) 0.139(3) 0.0528(14) -0.0035(16) 0.0075(11) -0.0252(16)
F5 0.090(2) 0.064(2) 0.085(2) 0.0111(16) -0.0357(17) 0.0141(17)
F6 0.0468(14) 0.082(2) 0.0479(13) -0.0166(13) 0.0021(10) -0.0091(13)
F7A 0.129(8) 0.093(11) 0.081(7) -0.044(6) -0.032(5) 0.029(6)
F8A 0.116(8) 0.199(13) 0.100(9) -0.082(9) 0.053(7) -0.041(9)
F9A 0.284(19) 0.034(4) 0.109(6) -0.031(4) 0.015(9) -0.005(7)
F7B 0.32(5) 0.044(8) 0.037(6) -0.011(5) -0.003(16) 0.008(18)
F8B 0.120(17) 0.25(3) 0.061(11) -0.056(14) 0.009(8) 0.12(2)
F9B 0.16(2) 0.17(3) 0.24(3) -0.17(3) 0.14(2) -0.14(2)
F10A 0.34(2) 0.039(4) 0.057(6) 0.008(3) -0.046(8) -0.005(8)
F11A 0.094(4) 0.067(3) 0.061(3) 0.024(2) 0.025(2) -0.003(3)
F12A 0.068(4) 0.133(10) 0.118(5) 0.074(6) -0.011(3) 0.008(4)
F10B 0.136(13) 0.105(13) 0.059(7) 0.030(7) 0.011(7) 0.034(10)
F11B 0.166(18) 0.15(2) 0.062(12) 0.017(11) 0.064(13) 0.021(14)
F12B 0.44(6) 0.014(6) 0.099(13) 0.008(7) -0.08(2) 0.027(16)
F13 0.071(2) 0.110(4) 0.155(4) -0.028(3) -0.031(2) 0.045(2)
F14 0.042(2) 0.394(10) 0.094(3) -0.020(4) 0.0208(18) 0.063(3)
F15 0.0416(17) 0.153(4) 0.114(3) -0.048(3) -0.0247(16) 0.0056(19)
F16 0.130(3) 0.054(2) 0.110(3) -0.0374(19) -0.042(2) 0.003(2)
F17 0.180(4) 0.047(2) 0.085(2) -0.0053(16) -0.013(2) 0.029(2)
F18 0.138(4) 0.084(3) 0.171(4) -0.061(3) 0.073(3) 0.007(3)
F19 0.076(2) 0.172(4) 0.077(2) 0.035(2) 0.0380(17) 0.070(2)
F20 0.086(2) 0.128(4) 0.111(3) -0.062(3) 0.046(2) 0.006(2)
F21 0.0528(17) 0.140(3) 0.090(2) 0.019(2) 0.0395(16) -0.0008(19)
F22A 0.079(4) 0.032(3) 0.093(3) -0.016(2) -0.026(3) 0.004(3)
F23A 0.124(6) 0.125(6) 0.057(4) 0.051(4) 0.040(4) 0.062(4)
F24A 0.039(3) 0.054(3) 0.110(6) 0.014(3) -0.010(3) -0.002(2)
F22B 0.11(3) 0.042(12) 0.26(4) 0.056(19) -0.10(3) -0.042(15)
F23B 0.127(19) 0.106(16) 0.047(10) -0.050(12) -0.062(13) 0.093(15)
F24B 0.17(4) 0.18(4) 0.13(3) 0.11(3) 0.10(3) 0.13(3)

loop_
_atom_type_symbol
_atom_type_description
_atom_type_scat_dispersion_real
_atom_type_scat_dispersion_imag
_atom_type_scat_source
C C 0.0033 0.0016 'International Tables Vol C Tables 4.2.6.8 and 6.1.1.4'
H H 0.0000 0.0000 'International Tables Vol C Tables 4.2.6.8 and 6.1.1.4'
B B 0.0013 0.0007 'International Tables Vol C Tables 4.2.6.8 and 6.1.1.4'
F F 0.0171 0.0103 'International Tables Vol C Tables 4.2.6.8 and 6.1.1.4'
P P 0.1023 0.0942 'International Tables Vol C Tables 4.2.6.8 and 6.1.1.4'
Ru Ru -1.2594 0.8363 'International Tables Vol C Tables 4.2.6.8 and 6.1.1.4'

loop_
_geom_angle_atom_site_label_1
_geom_angle_atom_site_label_2
_geom_angle_atom_site_label_3
_geom_angle
C1 Ru C2 36.9(2)
C1 Ru C3 62.0(2)
C2 Ru C3 36.7(2)
C1 Ru C4 62.34(18)
C2 Ru C4 61.88(18)
C3 Ru C4 37.45(18)
C1 Ru C5 37.15(18)
C2 Ru C5 60.9(2)
C3 Ru C5 60.9(2)
C4 Ru C5 36.30(18)
C1 Ru P2 101.50(14)
C2 Ru P2 93.23(15)
C3 Ru P2 118.66(15)
C4 Ru P2 154.59(14)
C5 Ru P2 137.04(13)
C1 Ru P1 110.66(17)
C2 Ru P1 147.59(19)
C3 Ru P1 145.88(15)
C4 Ru P1 108.53(14)
C5 Ru P1 92.59(15)
P2 Ru P1 95.30(9)
C1 Ru B1 149.4(2)
C2 Ru B1 125.4(2)
C3 Ru B1 91.5(2)
C4 Ru B1 87.5(2)
C5 Ru B1 118.1(2)
P2 Ru B1 104.77(16)
P1 Ru B1 82.28(16)
C1 Ru HB1 157.4(12)
C2 Ru HB1 120.7(11)
C3 Ru HB1 97.6(12)
C4 Ru HB1 108.1(13)
C5 Ru HB1 142.8(13)
P2 Ru HB1 79.1(12)
P1 Ru HB1 91.7(11)
B1 Ru HB1 26.7(12)
C12 P1 C11 100.4(6)
C12 P1 C13 101.9(5)
C11 P1 C13 98.4(4)
C12 P1 Ru 116.5(3)
C11 P1 Ru 114.5(3)
C13 P1 Ru 121.6(3)
C14 P2 C15 99.3(4)
C14 P2 C16 100.6(5)
C15 P2 C16 98.9(5)
C14 P2 Ru 119.8(3)
C15 P2 Ru 122.8(3)
C16 P2 Ru 111.5(3)
C18 P3 C19 106.1(4)
C18 P3 C17 106.3(5)
C19 P3 C17 103.0(4)
C18 P3 B1 116.6(4)
C19 P3 B1 108.5(3)
C17 P3 B1 115.1(3)
C2 C1 C5 107.0(5)
C2 C1 C6 125.2(6)
C5 C1 C6 125.8(6)
C2 C1 Ru 72.5(3)
C5 C1 Ru 73.1(3)
C6 C1 Ru 132.2(4)
C1 C2 C3 108.8(5)
C1 C2 C7 126.6(7)
C3 C2 C7 123.6(7)
C1 C2 Ru 70.6(3)
C3 C2 Ru 71.9(3)
C7 C2 Ru 132.4(5)
C2 C3 C4 108.0(5)
C2 C3 C8 127.6(6)
C4 C3 C8 123.9(5)
C2 C3 Ru 71.4(3)
C4 C3 Ru 71.7(3)
C8 C3 Ru 128.8(4)
C5 C4 C3 106.4(4)
C5 C4 C9 126.5(5)
C3 C4 C9 125.7(5)
C5 C4 Ru 71.9(3)
C3 C4 Ru 70.9(3)
C9 C4 Ru 132.5(4)
C4 C5 C1 109.6(5)
C4 C5 C10 126.8(5)
C1 C5 C10 122.5(5)
C4 C5 Ru 71.8(3)
C1 C5 Ru 69.7(3)
C10 C5 Ru 134.0(4)
C1 C6 H6A 109.5
C1 C6 H6B 109.5
H6A C6 H6B 109.5
C1 C6 H6C 109.5
H6A C6 H6C 109.5
H6B C6 H6C 109.5
C2 C7 H7A 109.5
C2 C7 H7B 109.5
H7A C7 H7B 109.5
C2 C7 H7C 109.5
H7A C7 H7C 109.5
H7B C7 H7C 109.5
C3 C8 H8A 109.5
C3 C8 H8B 109.5
H8A C8 H8B 109.5
C3 C8 H8C 109.5
H8A C8 H8C 109.5
H8B C8 H8C 109.5
C4 C9 H9A 109.5
C4 C9 H9B 109.5
H9A C9 H9B 109.5
C4 C9 H9C 109.5
H9A C9 H9C 109.5
H9B C9 H9C 109.5
C5 C10 H10A 109.5
C5 C10 H10B 109.5
H10A C10 H10B 109.5
C5 C10 H10C 109.5
H10A C10 H10C 109.5
H10B C10 H10C 109.5
P1 C11 H11A 109.5
P1 C11 H11B 109.5
H11A C11 H11B 109.5
P1 C11 H11C 109.5
H11A C11 H11C 109.5
H11B C11 H11C 109.5
P1 C12 H12A 109.5
P1 C12 H12B 109.5
H12A C12 H12B 109.5
P1 C12 H12C 109.5
H12A C12 H12C 109.5
H12B C12 H12C 109.5
P1 C13 H13A 109.5
P1 C13 H13B 109.5
H13A C13 H13B 109.5
P1 C13 H13C 109.5
H13A C13 H13C 109.5
H13B C13 H13C 109.5
P2 C14 H14A 109.5
P2 C14 H14B 109.5
H14A C14 H14B 109.5
P2 C14 H14C 109.5
H14A C14 H14C 109.5
H14B C14 H14C 109.5
P2 C15 H15A 109.5
P2 C15 H15B 109.5
H15A C15 H15B 109.5
P2 C15 H15C 109.5
H15A C15 H15C 109.5
H15B C15 H15C 109.5
P2 C16 H16A 109.5
P2 C16 H16B 109.5
H16A C16 H16B 109.5
P2 C16 H16C 109.5
H16A C16 H16C 109.5
H16B C16 H16C 109.5
P3 C17 H17A 109.5
P3 C17 H17B 109.5
H17A C17 H17B 109.5
P3 C17 H17C 109.5
H17A C17 H17C 109.5
H17B C17 H17C 109.5
P3 C18 H18A 109.5
P3 C18 H18B 109.5
H18A C18 H18B 109.5
P3 C18 H18C 109.5
H18A C18 H18C 109.5
H18B C18 H18C 109.5
P3 C19 H19A 109.5
P3 C19 H19B 109.5
H19A C19 H19B 109.5
P3 C19 H19C 109.5
H19A C19 H19C 109.5
H19B C19 H19C 109.5
C25 C20 C21 115.8(3)
C25 C20 B2 121.4(3)
C21 C20 B2 122.4(3)
C22 C21 C20 122.0(3)
C22 C21 H21A 119.0
C20 C21 H21A 119.0
C23 C22 C21 121.4(3)
C23 C22 C26 118.7(3)
C21 C22 C26 119.9(3)
C24 C23 C22 117.6(3)
C24 C23 H23A 121.2
C22 C23 H23A 121.2
C23 C24 C25 121.6(3)
C23 C24 C27 119.8(3)
C25 C24 C27 118.6(3)
C24 C25 C20 121.6(3)
C24 C25 H25A 119.2
C20 C25 H25A 119.2
F4 C26 F5 107.2(4)
F4 C26 F6 106.7(4)
F5 C26 F6 104.6(3)
F4 C26 C22 113.3(3)
F5 C26 C22 110.9(4)
F6 C26 C22 113.6(3)
F3B C27 F1B 99.8(12)
F3B C27 F2A 119.5(10)
F1B C27 F2A 87.3(18)
F3B C27 F2B 110.7(16)
F1B C27 F2B 106.5(18)
F2A C27 F2B 20(2)
F3B C27 F3A 25.5(16)
F1B C27 F3A 123.3(13)
F2A C27 F3A 107.0(13)
F2B C27 F3A 92.4(15)
F3B C27 F1A 86.3(11)
F1A C27 F1B 16.8(17)
F2A C27 F1A 102.7(11)
F2B C27 F1A 121(2)
F3A C27 F1A 111.3(14)
F3B C27 C24 117.3(7)
F1B C27 C24 112.7(10)
F2A C27 C24 114.3(7)
F2B C27 C24 109.2(13)
F3A C27 C24 110.1(8)
F1A C27 C24 111.3(9)
C33 C28 C29 114.9(3)
C33 C28 B2 121.3(3)
C29 C28 B2 123.7(3)
C30 C29 C28 122.3(4)
C30 C29 H29A 118.9
C28 C29 H29A 118.9
C31 C30 C29 120.9(4)
C31 C30 C34 119.5(4)
C29 C30 C34 119.6(4)
C30 C31 C32 117.8(4)
C30 C31 H31A 121.1
C32 C31 H31A 121.1
C33 C32 C31 120.7(4)
C33 C32 C35 120.5(4)
C31 C32 C35 118.8(4)
C32 C33 C28 123.3(4)
C32 C33 H33A 118.3
C28 C33 H33A 118.3
F9B C34 F8B 104(2)
F9B C34 F7A 77(2)
F8B C34 F7A 131.7(11)
F9B C34 F9A 28(2)
F8B C34 F9A 78(2)
F7A C34 F9A 101.5(9)
F9B C34 F8A 125.5(15)
F8B C34 F8A 33(2)
F7A C34 F8A 107.7(9)
F9A C34 F8A 105.0(10)
F9B C34 F7B 109(2)
F8B C34 F7B 104.2(19)
F7A C34 F7B 37(2)
F9A C34 F7B 125.2(15)
F8A C34 F7B 74(2)
F9B C34 C30 112.6(13)
F8B C34 C30 110.5(12)
F7A C34 C30 113.1(7)
F9A C34 C30 114.2(7)
F8A C34 C30 114.3(7)
F7B C34 C30 115.6(11)
F12B C35 F10A 114.7(12)
F12B C35 F12A 34(2)
F10A C35 F12A 111.8(11)
F12B C35 F11B 117.8(19)
F10A C35 F11B 27.0(18)
F12A C35 F11B 130.8(15)
F12B C35 F11A 69(2)
F10A C35 F11A 107.3(10)
F12A C35 F11A 102.0(6)
F11B C35 F11A 83.4(13)
F12B C35 C32 127.6(13)
F10A C35 C32 115.1(6)
F12A C35 C32 110.3(6)
F11B C35 C32 113.7(14)
F11A C35 C32 109.4(6)
F12B C35 F10B 90.6(19)
F10A C35 F10B 55.9(10)
F12A C35 F10B 65.7(8)
F11B C35 F10B 82.9(14)
F11A C35 F10B 146.4(6)
C32 C35 F10B 104.2(6)
C41 C36 C37 115.5(3)
C41 C36 B2 121.9(3)
C37 C36 B2 122.4(3)
C38 C37 C36 121.4(4)
C38 C37 H37A 119.3
C36 C37 H37A 119.3
C37 C38 C39 122.3(4)
C37 C38 C42 118.5(4)
C39 C38 C42 119.2(4)
C38 C39 C40 117.1(4)
C38 C39 H39A 121.4
C40 C39 H39A 121.4
C39 C40 C41 120.9(4)
C39 C40 C43 120.5(4)
C41 C40 C43 118.7(4)
C36 C41 C40 122.7(4)
C36 C41 H41A 118.6
C40 C41 H41A 118.6
F14 C42 F15 110.0(5)
F14 C42 F13 104.3(6)
F15 C42 F13 103.5(5)
F14 C42 C38 112.8(5)
F15 C42 C38 114.0(5)
F13 C42 C38 111.4(5)
F16 C43 F17 109.0(5)
F16 C43 F18 104.3(4)
F17 C43 F18 103.8(5)
F16 C43 C40 114.3(5)
F17 C43 C40 112.4(4)
F18 C43 C40 112.2(4)
C45 C44 C49 115.9(3)
C45 C44 B2 125.5(3)
C49 C44 B2 118.4(3)
C44 C45 C46 122.5(3)
C44 C45 H45A 118.8
C46 C45 H45A 118.8
C47 C46 C45 120.5(4)
C47 C46 C50 119.9(3)
C45 C46 C50 119.6(3)
C46 C47 C48 118.3(3)
C46 C47 H47A 120.8
C48 C47 H47A 120.8
C47 C48 C49 120.9(3)
C47 C48 C51 119.3(4)
C49 C48 C51 119.8(4)
C48 C49 C44 122.0(4)
C48 C49 H49A 119.0
C44 C49 H49A 119.0
F24B C50 F22A 80(3)
F24B C50 F23A 124(2)
F22A C50 F23A 108.3(6)
F24B C50 F23B 107(2)
F22A C50 F23B 119.8(13)
F23A C50 F23B 20.2(17)
F24B C50 F24A 25(4)
F22A C50 F24A 103.2(6)
F23A C50 F24A 105.7(6)
F23B C50 F24A 86.5(17)
F24B C50 F22B 116(3)
F22A C50 F22B 37(3)
F23A C50 F22B 79(3)
F23B C50 F22B 97(3)
F24A C50 F22B 134(3)
F24B C50 C46 114.3(17)
F22A C50 C46 113.1(4)
F23A C50 C46 112.3(5)
F23B C50 C46 116.5(10)
F24A C50 C46 113.5(5)
F22B C50 C46 105.6(14)
F20 C51 F19 110.9(5)
F20 C51 F21 103.5(4)
F19 C51 F21 104.0(4)
F20 C51 C48 112.7(4)
F19 C51 C48 113.4(4)
F21 C51 C48 111.6(5)
P3 B1 Ru 135.8(3)
P3 B1 HB3 104(3)
Ru B1 HB3 105(3)
P3 B1 HB1 95.8(18)
Ru B1 HB1 40.2(18)
HB3 B1 HB1 122(3)
P3 B1 HB2 102(3)
Ru B1 HB2 96(3)
HB3 B1 HB2 113(4)
HB1 B1 HB2 115(3)
C28 B2 C20 104.6(3)
C28 B2 C44 111.7(3)
C20 B2 C44 114.1(3)
C28 B2 C36 112.0(3)
C20 B2 C36 110.9(3)
C44 B2 C36 103.8(3)

loop_
_geom_bond_atom_site_label_1
_geom_bond_atom_site_label_2
_geom_bond_distance
Ru C1 2.208(5)
Ru C2 2.234(5)
Ru C3 2.240(5)
Ru C4 2.251(5)
Ru C5 2.253(5)
Ru P2 2.2779(16)
Ru P1 2.3069(15)
Ru B1 2.611(6)
Ru HB1 1.83(4)
P1 C12 1.809(7)
P1 C11 1.833(9)
P1 C13 1.826(8)
P2 C14 1.797(7)
P2 C15 1.825(8)
P2 C16 1.853(10)
P3 C18 1.761(6)
P3 C19 1.781(6)
P3 C17 1.783(7)
P3 B1 1.927(6)
C1 C2 1.407(8)
C1 C5 1.422(7)
C1 C6 1.498(7)
C2 C3 1.409(8)
C2 C7 1.521(8)
C3 C4 1.442(7)
C3 C8 1.506(8)
C4 C5 1.403(7)
C4 C9 1.507(6)
C5 C10 1.504(7)
C6 H6A 0.9800
C6 H6B 0.9800
C6 H6C 0.9800
C7 H7A 0.9800
C7 H7B 0.9800
C7 H7C 0.9800
C8 H8A 0.9800
C8 H8B 0.9800
C8 H8C 0.9800
C9 H9A 0.9800
C9 H9B 0.9800
C9 H9C 0.9800
C10 H10A 0.9800
C10 H10B 0.9800
C10 H10C 0.9800
C11 H11A 0.9800
C11 H11B 0.9800
C11 H11C 0.9800
C12 H12A 0.9800
C12 H12B 0.9800
C12 H12C 0.9800
C13 H13A 0.9800
C13 H13B 0.9800
C13 H13C 0.9800
C14 H14A 0.9800
C14 H14B 0.9800
C14 H14C 0.9800
C15 H15A 0.9800
C15 H15B 0.9800
C15 H15C 0.9800
C16 H16A 0.9800
C16 H16B 0.9800
C16 H16C 0.9800
C17 H17A 0.9800
C17 H17B 0.9800
C17 H17C 0.9800
C18 H18A 0.9800
C18 H18B 0.9800
C18 H18C 0.9800
C19 H19A 0.9800
C19 H19B 0.9800
C19 H19C 0.9800
C20 C25 1.401(5)
C20 C21 1.405(5)
C20 B2 1.636(5)
C21 C22 1.389(5)
C21 H21A 0.9500
C22 C23 1.384(5)
C22 C26 1.500(5)
C23 C24 1.378(5)
C23 H23A 0.9500
C24 C25 1.395(5)
C24 C27 1.503(5)
C25 H25A 0.9500
C26 F4 1.327(5)
C26 F5 1.327(5)
C26 F6 1.329(5)
C27 F3B 1.289(14)
C27 F1B 1.30(2)
C27 F2A 1.303(17)
C27 F2A 1.33(3)
C27 F3B 1.326(15)
C27 F1A 1.336(16)
C28 C33 1.392(5)
C28 C29 1.407(5)
C28 B2 1.624(5)
C29 C30 1.392(6)
C29 H29A 0.9500
C30 C31 1.383(6)
C30 C34 1.491(6)
C31 C32 1.389(6)
C31 H31A 0.9500
C32 C33 1.379(6)
C32 C35 1.494(7)
C33 H33A 0.9500
C34 F9B 1.24(2)
C34 F8B 1.261(18)
C34 F7A 1.284(13)
C34 F9A 1.295(11)
C34 F8A 1.298(12)
C34 F7B 1.35(2)
C35 F12B 1.17(2)
C35 F10A 1.236(11)
C35 F12A 1.319(11)
C35 F11B 1.37(2)
C35 F11A 1.375(9)
C35 F10B 1.65(2)
C36 C41 1.388(5)
C36 C37 1.408(5)
C36 B2 1.638(5)
C37 C38 1.382(5)
C37 H37A 0.9500
C38 C39 1.383(6)
C38 C42 1.495(6)
C39 C40 1.381(6)
C39 H39A 0.9500
C40 C41 1.394(5)
C40 C43 1.489(6)
C41 H41A 0.9500
C42 F14 1.287(6)
C42 F15 1.316(6)
C42 F13 1.341(8)
C43 F16 1.303(6)
C43 F17 1.323(6)
C43 F18 1.325(7)
C44 C45 1.393(5)
C44 C49 1.411(4)
C44 B2 1.636(5)
C45 C46 1.397(5)
C45 H45A 0.9500
C46 C47 1.387(5)
C46 C50 1.491(6)
C47 C48 1.390(6)
C47 H47A 0.9500
C48 C49 1.389(5)
C48 C51 1.491(5)
C49 H49A 0.9500
C50 F24B 1.22(4)
C50 F22A 1.292(7)
C50 F23A 1.313(7)
C50 F23B 1.33(2)
C50 F24A 1.338(8)
C50 F22B 1.40(2)
C51 F20 1.293(6)
C51 F19 1.314(6)
C51 F21 1.343(6)
B1 HB3 1.22(6)
B1 HB1 1.27(4)
B1 HB2 1.26(6)
